data_7209566
loop_
_publ_author_name
'Liu, Hai-Yan'
'Ma, Jian-Fang'
'Liu, Ying-Ying'
'Yang, Jin'

_publ_section_title
;
 A series of Zn(ii) and Cd(ii) coordination polymers based on flexible
 bis-[(pyridyl)-benzimidazole] ligand and different carboxylates:
 syntheses, structures, and photoluminescent properties
;
_journal_issue 14
_journal_name_full CrystEngComm
_journal_page_first 2699
_journal_paper_doi 10.1039/c3ce00009e
_journal_volume 15
_journal_year 2013
_chemical_formula_sum 'C45 H30 Cd2 N6 O10'
_chemical_formula_weight 1039.55
_chemical_name_systematic
;
?
;
_space_group_IT_number 15
_symmetry_cell_setting monoclinic
_symmetry_space_group_name_Hall '-C 2yc'
_symmetry_space_group_name_H-M 'C 1 2/c 1'
_atom_sites_solution_hydrogens geom
_atom_sites_solution_primary direct
_atom_sites_solution_secondary difmap
_audit_creation_method SHELXL-97
_cell_angle_alpha 90.00
_cell_angle_beta 95.381(4)
_cell_angle_gamma 90.00
_cell_formula_units_Z 4
_cell_length_a 10.393(2)
_cell_length_b 23.046(6)
_cell_length_c 28.526(5)
_cell_measurement_temperature 293(2)
_cell_volume 6802(3)
_computing_cell_refinement CrysAlis
_computing_data_collection 'CrysAlis (Oxford Diffraction, 2006)'
_computing_data_reduction CrysAlis
_computing_structure_refinement 'SHELXL-97 (Sheldrick, 1997)'
_computing_structure_solution 'SHELXS-97 (Sheldrick, 1997)'
_diffrn_ambient_temperature 293(2)
_diffrn_detector_area_resol_mean 10.0
_diffrn_measured_fraction_theta_full 0.981
_diffrn_measured_fraction_theta_max 0.981
_diffrn_measurement_device_type 'Oxford Diffraction Gemini R Ultra'
_diffrn_measurement_method '\w scan'
_diffrn_radiation_monochromator graphite
_diffrn_radiation_source 'fine-focus sealed tube'
_diffrn_radiation_type MoK\a
_diffrn_radiation_wavelength 0.71069
_diffrn_reflns_av_R_equivalents 0.0566
_diffrn_reflns_av_sigmaI/netI 0.1117
_diffrn_reflns_limit_h_max 12
_diffrn_reflns_limit_h_min -12
_diffrn_reflns_limit_k_max 27
_diffrn_reflns_limit_k_min -27
_diffrn_reflns_limit_l_max 33
_diffrn_reflns_limit_l_min -34
_diffrn_reflns_number 21402
_diffrn_reflns_theta_full 25.35
_diffrn_reflns_theta_max 25.35
_diffrn_reflns_theta_min 3.18
_exptl_absorpt_coefficient_mu 0.667
_exptl_absorpt_correction_T_max 0.9124
_exptl_absorpt_correction_T_min 0.8672
_exptl_absorpt_correction_type multi-scan
_exptl_absorpt_process_details
;
CrysAlis (Oxford Diffraction, 2006)
;
_exptl_crystal_density_diffrn 1.015
_exptl_crystal_density_method 'not measured'
_exptl_crystal_F_000 2072
_exptl_crystal_size_max 0.22
_exptl_crystal_size_mid 0.19
_exptl_crystal_size_min 0.14
_refine_diff_density_max 0.719
_refine_diff_density_min -0.387
_refine_diff_density_rms 0.085
_refine_ls_extinction_method none
_refine_ls_goodness_of_fit_ref 1.013
_refine_ls_hydrogen_treatment constr
_refine_ls_matrix_type full
_refine_ls_number_parameters 322
_refine_ls_number_reflns 6116
_refine_ls_number_restraints 3
_refine_ls_restrained_S_all 1.013
_refine_ls_R_factor_all 0.1699
_refine_ls_R_factor_gt 0.0741
_refine_ls_shift/su_max 0.000
_refine_ls_shift/su_mean 0.000
_refine_ls_structure_factor_coef Fsqd
_refine_ls_weighting_details 'calc w=1/[\s^2^(Fo^2^)+(0.0850P)^2^+0.0000P] where P=(Fo^2^+2Fc^2^)/3'
_refine_ls_weighting_scheme calc
_refine_ls_wR_factor_gt 0.1722
_refine_ls_wR_factor_ref 0.1906
_reflns_number_gt 2560
_reflns_number_total 6116
_reflns_threshold_expression >2sigma(I)
_cod_data_source_file c3ce00009e.txt
_cod_data_source_block 8
_cod_depositor_comments
;
The following automatic conversions were performed:

'_symmetry_cell_setting' value 'Monoclinic' changed to 'monoclinic'
according to /home/saulius/struct/CIF-dictionaries/cif_core.dic
dictionary named 'cif_core.dic' version 2.4.2 from 2011-04-26.

Automatic conversion script
Id: cif_fix_values 1891 2012-01-12 08:04:46Z andrius 
;
_cod_original_sg_symbol_H-M C2/c
_cod_database_code 7209566

loop_
_symmetry_equiv_pos_as_xyz
'x, y, z'
'-x, y, -z+1/2'
'x+1/2, y+1/2, z'
'-x+1/2, y+1/2, -z+1/2'
'-x, -y, -z'
'x, -y, z-1/2'
'-x+1/2, -y+1/2, -z'
'x+1/2, -y+1/2, z-1/2'

loop_
_atom_site_label
_atom_site_type_symbol
_atom_site_fract_x
_atom_site_fract_y
_atom_site_fract_z
_atom_site_U_iso_or_equiv
_atom_site_adp_type
_atom_site_occupancy
_atom_site_symmetry_multiplicity
_atom_site_calc_flag
_atom_site_refinement_flags
_atom_site_disorder_assembly
_atom_site_disorder_group
Cd1 Cd 0.52161(5) 0.20250(4) 0.022231(17) 0.1123(4) Uani 1 1 d . . .
C1 C 0.7086(8) 0.2162(5) 0.0938(3) 0.087(3) Uani 1 1 d . B .
C2 C 0.8174(7) 0.2305(4) 0.1311(2) 0.104(3) Uani 1 1 d . . .
C3 C 0.8046(8) 0.2201(5) 0.1774(3) 0.141(5) Uani 1 1 d . B .
H3 H 0.7358 0.1975 0.1853 0.169 Uiso 1 1 calc R A 1
C7 C 0.9302(7) 0.2553(5) 0.1199(2) 0.117(4) Uani 1 1 d . B .
C8 C 0.9562(9) 0.2720(7) 0.0686(4) 0.111(4) Uani 1 1 d . . .
C10 C 0.4467(7) 0.0679(6) 0.0480(3) 0.107(3) Uani 1 1 d . . .
C11 C 0.5486(8) 0.0561(6) 0.0839(3) 0.109(3) Uani 1 1 d . B .
H11 H 0.6068 0.0852 0.0938 0.131 Uiso 1 1 calc R . .
C12 C 0.5602(9) 0.0054(7) 0.1028(4) 0.128(4) Uani 1 1 d . . .
H12 H 0.6237 -0.0007 0.1275 0.153 Uiso 1 1 calc R B .
C13 C 0.4801(9) -0.0408(6) 0.0872(4) 0.133(4) Uani 1 1 d . B .
H13 H 0.4927 -0.0774 0.1004 0.160 Uiso 1 1 calc R . .
C14 C 0.3756(8) -0.0308(7) 0.0497(4) 0.127(4) Uani 1 1 d . . .
H14 H 0.3193 -0.0601 0.0385 0.152 Uiso 1 1 calc R B .
C15 C 0.3669(8) 0.0248(6) 0.0322(3) 0.096(3) Uani 1 1 d . B .
C16 C 0.3086(7) 0.1010(6) -0.0074(3) 0.102(4) Uani 1 1 d . . .
C17 C 0.2375(8) 0.1432(6) -0.0404(3) 0.108(4) Uani 1 1 d . B .
C18 C 0.2304(7) 0.1324(5) -0.0884(3) 0.120(4) Uani 1 1 d . . .
H18 H 0.2657 0.0990 -0.1002 0.143 Uiso 1 1 calc R B .
C19 C 0.1684(9) 0.1734(6) -0.1181(3) 0.123(4) Uani 1 1 d . B .
H19 H 0.1649 0.1688 -0.1506 0.148 Uiso 1 1 calc R . .
C20 C 0.1121(8) 0.2208(6) -0.0992(3) 0.116(4) Uani 1 1 d . . .
H20 H 0.0701 0.2479 -0.1193 0.139 Uiso 1 1 calc R B .
C21 C 0.1771(8) 0.1902(6) -0.0235(3) 0.096(3) Uani 1 1 d . . .
H21 H 0.1786 0.1951 0.0089 0.116 Uiso 1 1 calc R B .
C22 C 0.1660(6) 0.0113(4) -0.0237(3) 0.105(3) Uani 1 1 d . . .
H22A H 0.1918 -0.0287 -0.0274 0.126 Uiso 1 1 calc R B .
H22B H 0.1349 0.0265 -0.0544 0.126 Uiso 1 1 calc R . .
C23 C 0.0585(6) 0.0152(4) 0.0105(3) 0.101(3) Uani 1 1 d . . .
H23A H 0.0882 -0.0024 0.0404 0.121 Uiso 1 1 calc R . .
H23B H 0.0382 0.0556 0.0161 0.121 Uiso 1 1 calc R . .
N1 N 0.4117(5) 0.1169(4) 0.0234(2) 0.111(3) Uani 1 1 d . B .
N2 N 0.2796(6) 0.0469(5) -0.0025(2) 0.106(3) Uani 1 1 d . B .
N3 N 0.1160(5) 0.2293(3) -0.0518(2) 0.094(2) Uani 1 1 d . . .
C9 C 1.1301(13) 0.2446(11) 0.2354(5) 0.144(9) Uani 0.50 1 d PD . .
O5 O 1.2465(10) 0.2376(7) 0.2251(3) 0.141(6) Uani 0.50 1 d P B .
O1 O 0.7056(8) 0.2375(7) 0.0556(3) 0.163(6) Uani 0.822(13) 1 d P B 1
O2 O 0.6176(10) 0.1889(8) 0.1036(3) 0.137(5) Uani 0.822(13) 1 d P B 1
C4 C 0.8915(10) 0.2422(10) 0.2135(3) 0.145(8) Uani 0.822(13) 1 d P . 1
C5 C 1.0120(12) 0.2589(12) 0.2011(4) 0.199(13) Uani 0.822(13) 1 d PD B 1
C6 C 1.0172(13) 0.2733(12) 0.1546(5) 0.182(10) Uani 0.822(13) 1 d P B 1
H6 H 1.0848 0.2968 0.1468 0.218 Uiso 0.822(13) 1 calc PR B 1
O3 O 0.9040(10) 0.3155(6) 0.0527(3) 0.163(5) Uani 0.822(13) 1 d P . 1
O1' O 0.742(2) 0.1835(13) 0.0567(10) 0.059(9) Uiso 0.178(13) 1 d P B 2
O2' O 0.621(6) 0.2276(18) 0.1014(15) 0.084(14) Uiso 0.178(13) 1 d P B 2
C4' C 0.917(3) 0.1956(16) 0.2086(12) 0.033(9) Uiso 0.178(13) 1 d P B 2
C5' C 1.022(4) 0.222(2) 0.2012(19) 0.061(16) Uiso 0.178(13) 1 d PD B 2
C6' C 1.054(4) 0.2534(17) 0.1546(14) 0.022(9) Uiso 0.178(13) 1 d P B 2
H6' H 1.1346 0.2681 0.1488 0.027 Uiso 0.178(13) 1 calc PR B 2
O3' O 1.001(3) 0.3200(9) 0.0619(10) 0.077(11) Uiso 0.178(13) 1 d PD . 2
O4 O 1.0462(18) 0.2497(8) 0.0506(6) 0.133(5) Uiso 0.50 1 d P . .
O4' O 0.9767(19) 0.2363(8) 0.0453(7) 0.141(7) Uiso 0.50 1 d PD . .
O1W O 0.6309(11) 0.3340(14) 0.0157(6) 0.292(16) Uani 0.50 1 d P . .

loop_
_atom_site_aniso_label
_atom_site_aniso_U_11
_atom_site_aniso_U_22
_atom_site_aniso_U_33
_atom_site_aniso_U_23
_atom_site_aniso_U_13
_atom_site_aniso_U_12
Cd1 0.0624(4) 0.2339(9) 0.0379(3) 0.0139(4) -0.0087(2) -0.0405(4)
C1 0.072(5) 0.151(10) 0.038(4) -0.001(5) -0.006(3) -0.004(7)
C2 0.064(4) 0.210(11) 0.037(4) 0.015(5) -0.007(3) -0.042(5)
C3 0.077(5) 0.295(15) 0.047(5) 0.029(6) -0.009(4) -0.047(6)
C7 0.087(5) 0.236(11) 0.024(4) -0.007(5) -0.009(3) -0.075(6)
C8 0.058(6) 0.152(12) 0.116(9) 0.003(9) -0.036(6) -0.030(6)
C10 0.068(5) 0.193(11) 0.057(5) 0.028(6) -0.003(4) -0.047(6)
C11 0.078(5) 0.170(12) 0.078(6) 0.010(6) 0.003(4) -0.039(6)
C12 0.077(6) 0.190(14) 0.115(8) 0.025(9) -0.003(5) -0.030(8)
C13 0.080(6) 0.217(14) 0.106(7) 0.064(8) 0.023(6) 0.008(7)
C14 0.069(5) 0.215(14) 0.099(7) -0.005(8) 0.026(5) -0.033(7)
C15 0.070(5) 0.156(11) 0.065(5) 0.021(6) 0.018(4) -0.028(6)
C16 0.057(5) 0.196(12) 0.055(5) 0.015(6) 0.014(4) -0.044(6)
C17 0.054(4) 0.224(12) 0.044(5) 0.036(6) -0.004(4) -0.038(6)
C18 0.077(5) 0.229(12) 0.051(5) -0.003(6) -0.002(4) -0.021(6)
C19 0.082(6) 0.246(14) 0.042(5) 0.005(7) 0.000(4) -0.001(7)
C20 0.063(5) 0.233(14) 0.050(5) 0.022(6) 0.001(4) -0.040(6)
C21 0.056(4) 0.187(11) 0.045(4) 0.015(6) 0.000(4) -0.049(5)
C22 0.062(4) 0.172(9) 0.081(5) 0.001(6) 0.004(4) -0.039(5)
C23 0.056(4) 0.167(9) 0.080(5) 0.007(5) 0.013(4) -0.034(4)
N1 0.058(4) 0.227(10) 0.050(4) -0.014(5) 0.007(3) -0.040(5)
N2 0.046(3) 0.212(10) 0.061(4) 0.004(5) 0.004(3) -0.037(5)
N3 0.064(3) 0.172(8) 0.044(3) 0.016(4) -0.006(3) -0.026(4)
C9 0.062(10) 0.33(3) 0.037(8) -0.007(13) 0.007(7) -0.041(13)
O5 0.073(7) 0.308(19) 0.039(5) -0.019(8) -0.009(5) -0.014(8)
O1 0.098(6) 0.321(19) 0.064(5) 0.058(7) -0.031(4) -0.078(8)
O2 0.082(5) 0.252(17) 0.071(5) 0.028(7) -0.018(4) -0.077(8)
C4 0.074(7) 0.33(3) 0.031(5) 0.018(9) -0.009(5) -0.044(11)
C5 0.094(9) 0.47(4) 0.025(5) 0.013(13) -0.013(5) -0.118(16)
C6 0.062(8) 0.42(3) 0.058(7) -0.001(13) -0.003(7) -0.064(13)
O3 0.086(7) 0.320(16) 0.087(6) 0.023(7) 0.025(5) 0.021(7)
O1W 0.065(7) 0.69(5) 0.124(13) -0.19(2) 0.007(8) 0.003(15)

loop_
_atom_type_symbol
_atom_type_description
_atom_type_scat_dispersion_real
_atom_type_scat_dispersion_imag
_atom_type_scat_source
C C 0.0033 0.0016 'International Tables Vol C Tables 4.2.6.8 and 6.1.1.4'
H H 0.0000 0.0000 'International Tables Vol C Tables 4.2.6.8 and 6.1.1.4'
N N 0.0061 0.0033 'International Tables Vol C Tables 4.2.6.8 and 6.1.1.4'
O O 0.0106 0.0060 'International Tables Vol C Tables 4.2.6.8 and 6.1.1.4'
Cd Cd -0.8075 1.2024 'International Tables Vol C Tables 4.2.6.8 and 6.1.1.4'

loop_
_geom_angle_atom_site_label_1
_geom_angle_atom_site_label_2
_geom_angle_atom_site_label_3
_geom_angle
_geom_angle_site_symmetry_1
_geom_angle_site_symmetry_3
O1 Cd1 N1 136.4(4) . .
O1 Cd1 N3 97.7(4) . 7
N1 Cd1 N3 104.6(2) . 7
O1 Cd1 O3 96.3(4) . 7_655
N1 Cd1 O3 93.9(3) . 7_655
N3 Cd1 O3 134.8(4) 7 7_655
O1 Cd1 O4' 93.5(6) . 7_655
N1 Cd1 O4' 124.3(5) . 7_655
N3 Cd1 O4' 86.8(5) 7 7_655
O3 Cd1 O4' 49.5(6) 7_655 7_655
O1 Cd1 O4 112.3(5) . 7_655
N1 Cd1 O4 107.6(5) . 7_655
N3 Cd1 O4 82.2(5) 7 7_655
O3 Cd1 O4 52.7(5) 7_655 7_655
O4' Cd1 O4 18.9(5) 7_655 7_655
O1 Cd1 O1' 31.9(6) . .
N1 Cd1 O1' 106.9(7) . .
N3 Cd1 O1' 123.9(7) 7 .
O3 Cd1 O1' 87.7(7) 7_655 .
O4' Cd1 O1' 110.7(9) 7_655 .
O4 Cd1 O1' 128.2(8) 7_655 .
O1 Cd1 O3' 120.1(8) . 7_655
N1 Cd1 O3' 80.1(7) . 7_655
N3 Cd1 O3' 119.4(7) 7 7_655
O3 Cd1 O3' 24.5(7) 7_655 7_655
O4' Cd1 O3' 48.8(4) 7_655 7_655
O4 Cd1 O3' 41.7(8) 7_655 7_655
O1' Cd1 O3' 111.0(10) . 7_655
O1 Cd1 O2 51.7(3) . .
N1 Cd1 O2 92.1(4) . .
N3 Cd1 O2 87.3(4) 7 .
O3 Cd1 O2 133.6(5) 7_655 .
O4' Cd1 O2 143.4(6) 7_655 .
O4 Cd1 O2 159.5(6) 7_655 .
O1' Cd1 O2 46.8(7) . .
O3' Cd1 O2 153.3(8) 7_655 .
O1 Cd1 O2' 41.1(15) . .
N1 Cd1 O2' 110.9(13) . .
N3 Cd1 O2' 74.3(11) 7 .
O3 Cd1 O2' 136.2(14) 7_655 .
O4' Cd1 O2' 124.5(13) 7_655 .
O4 Cd1 O2' 138.7(11) 7_655 .
O1' Cd1 O2' 51.4(14) . .
O3' Cd1 O2' 160.7(17) 7_655 .
O2 Cd1 O2' 20.9(9) . .
O1 Cd1 C8 100.8(3) . 7_655
N1 Cd1 C8 106.9(3) . 7_655
N3 Cd1 C8 108.2(4) 7 7_655
O3 Cd1 C8 26.7(4) 7_655 7_655
O4' Cd1 C8 23.9(4) 7_655 7_655
O4 Cd1 C8 27.0(5) 7_655 7_655
O1' Cd1 C8 105.4(7) . 7_655
O3' Cd1 C8 27.1(5) 7_655 7_655
O2 Cd1 C8 150.9(3) . 7_655
O2' Cd1 C8 140.0(14) . 7_655
O1 Cd1 C1 25.7(3) . .
N1 Cd1 C1 114.6(3) . .
N3 Cd1 C1 94.0(3) 7 .
O3 Cd1 C1 115.4(3) 7_655 .
O4' Cd1 C1 118.8(5) 7_655 .
O4 Cd1 C1 137.2(5) 7_655 .
O1' Cd1 C1 30.3(7) . .
O3' Cd1 C1 139.8(9) 7_655 .
O2 Cd1 C1 26.1(3) . .
O2' Cd1 C1 21.5(12) . .
C8 Cd1 C1 125.6(3) 7_655 .
O2' C1 O2 47(2) . .
O2' C1 O1 98(3) . .
O2 C1 O1 118.6(8) . .
O2' C1 O1' 128(3) . .
O2 C1 O1' 98.9(16) . .
O1 C1 O1' 60.5(12) . .
O2' C1 C2 116(3) . .
O2 C1 C2 120.5(7) . .
O1 C1 C2 120.3(9) . .
O1' C1 C2 115.9(12) . .
O2' C1 Cd1 65(2) . .
O2 C1 Cd1 65.5(5) . .
O1 C1 Cd1 53.3(4) . .
O1' C1 Cd1 64.4(11) . .
C2 C1 Cd1 173.1(7) . .
C3 C2 C7 117.7(6) . .
C3 C2 C1 120.5(7) . .
C7 C2 C1 121.8(6) . .
C2 C3 C4 122.3(9) . .
C2 C3 C4' 120.0(15) . .
C4 C3 C4' 45.0(13) . .
C6 C7 C2 119.2(9) . .
C6 C7 C6' 22.5(19) . .
C2 C7 C6' 121.2(17) . .
C6 C7 C8 116.9(9) . .
C2 C7 C8 123.3(5) . .
C6' C7 C8 113.5(17) . .
O4' C8 O3 120.3(15) . .
O4' C8 O4 39.3(13) . .
O3 C8 O4 121.9(13) . .
O4' C8 O3' 119.2(19) . .
O3 C8 O3' 50.0(16) . .
O4 C8 O3' 89.8(18) . .
O4' C8 C7 116.5(16) . .
O3 C8 C7 116.4(13) . .
O4 C8 C7 119.7(12) . .
O3' C8 C7 118.0(16) . .
O4' C8 Cd1 62.5(12) . 7_655
O3 C8 Cd1 62.2(7) . 7_655
O4 C8 Cd1 63.2(9) . 7_655
O3' C8 Cd1 65.4(14) . 7_655
C7 C8 Cd1 174.7(5) . 7_655
C15 C10 N1 108.3(8) . .
C15 C10 C11 119.4(11) . .
N1 C10 C11 132.3(10) . .
C12 C11 C10 120.4(10) . .
C11 C12 C13 121.9(11) . .
C12 C13 C14 119.4(11) . .
C15 C14 C13 115.4(10) . .
C10 C15 C14 123.4(9) . .
C10 C15 N2 108.1(10) . .
C14 C15 N2 128.5(10) . .
N2 C16 N1 111.3(9) . .
N2 C16 C17 126.0(8) . .
N1 C16 C17 122.7(11) . .
C21 C17 C18 120.6(9) . .
C21 C17 C16 120.6(8) . .
C18 C17 C16 118.8(12) . .
C19 C18 C17 117.3(11) . .
C20 C19 C18 119.5(9) . .
N3 C20 C19 122.1(9) . .
N3 C21 C17 122.2(8) . .
N2 C22 C23 107.3(6) . .
C23 C23 C22 109.4(8) 5 .
C10 N1 C16 105.4(9) . .
C10 N1 Cd1 127.9(5) . .
C16 N1 Cd1 125.8(8) . .
C16 N2 C15 106.9(8) . .
C16 N2 C22 131.2(8) . .
C15 N2 C22 121.5(9) . .
C21 N3 C20 118.1(9) . .
C21 N3 Cd1 120.7(6) . 7
C20 N3 Cd1 119.6(6) . 7
O5 C9 C4 116.7(10) . 2_755
O5 C9 C5' 118(3) . .
C4 C9 C5' 117(3) 2_755 .
O5 C9 C5 126.6(13) . .
C4 C9 C5 116.5(11) 2_755 .
C5' C9 C5 32(2) . .
C1 O1 Cd1 101.0(6) . .
C1 O2 Cd1 88.4(6) . .
C5 C4 C3 116.7(10) . .
C5 C4 C9 117.3(10) . 2_755
C3 C4 C9 125.8(10) . 2_755
C6 C5 C4 115.6(9) . .
C6 C5 C9 124.5(13) . .
C4 C5 C9 117.7(13) . .
C7 C6 C5 123.6(15) . .
C8 O3 Cd1 91.1(8) . 7_655
C1 O1' Cd1 85.3(12) . .
C1 O2' Cd1 93(3) . .
C5' C4' C3 110(3) . .
C4' C5' C9 130(5) . .
C4' C5' C6' 127(3) . .
C9 C5' C6' 101(3) . .
C7 C6' C5' 109(3) . .
C8 O3' O4 45.0(9) . .
C8 O3' Cd1 87.5(13) . 7_655
O4 O3' Cd1 67.7(10) . 7_655
O4' O4 C8 61.5(19) . .
O4' O4 O3' 98(2) . .
C8 O4 O3' 45.2(13) . .
O4' O4 Cd1 80(2) . 7_655
C8 O4 Cd1 89.7(10) . 7_655
O3' O4 Cd1 70.6(11) . 7_655
O4 O4' C8 79(2) . .
O4 O4' Cd1 81(2) . 7_655
C8 O4' Cd1 93.6(12) . 7_655

loop_
_geom_bond_atom_site_label_1
_geom_bond_atom_site_label_2
_geom_bond_distance
_geom_bond_site_symmetry_2
Cd1 O1 2.207(7) .
Cd1 N1 2.283(9) .
Cd1 N3 2.335(7) 7
Cd1 O3 2.377(8) 7_655
Cd1 O4' 2.388(18) 7_655
Cd1 O4 2.399(16) 7_655
Cd1 O1' 2.45(3) .
Cd1 O3' 2.45(3) 7_655
Cd1 O2 2.460(7) .
Cd1 O2' 2.46(4) .
Cd1 C8 2.687(11) 7_655
Cd1 C1 2.702(7) .
C1 O2' 0.99(5) .
C1 O2 1.190(11) .
C1 O1 1.192(10) .
C1 O1' 1.37(3) .
C1 C2 1.514(9) .
C2 C3 1.362(10) .
C2 C7 1.369(10) .
C3 C4 1.399(13) .
C3 C4' 1.51(3) .
C7 C6 1.344(15) .
C7 C6' 1.55(4) .
C7 C8 1.561(13) .
C8 O4' 1.091(17) .
C8 O3 1.207(14) .
C8 O4 1.22(2) .
C8 O3' 1.22(2) .
C8 Cd1 2.687(11) 7_655
C10 C15 1.345(12) .
C10 N1 1.360(12) .
C10 C11 1.430(12) .
C11 C12 1.287(13) .
C12 C13 1.397(15) .
C13 C14 1.469(13) .
C14 C15 1.373(14) .
C15 N2 1.376(11) .
C16 N2 1.294(12) .
C16 N1 1.369(9) .
C16 C17 1.500(13) .
C17 C21 1.361(13) .
C17 C18 1.388(12) .
C18 C19 1.386(13) .
C19 C20 1.374(14) .
C20 N3 1.363(10) .
C21 N3 1.331(11) .
C22 N2 1.516(10) .
C22 C23 1.553(10) .
C23 C23 1.480(13) 5
N3 Cd1 2.335(7) 7
C9 O5 1.282(17) .
C9 C4 1.497(17) 2_755
C9 C5' 1.509(10) .
C9 C5 1.532(9) .
C4 C5 1.388(16) .
C4 C9 1.497(17) 2_755
C5 C6 1.372(19) .
O3 Cd1 2.377(8) 7_655
C4' C5' 1.29(6) .
C5' C6' 1.57(8) .
O3' O4 1.72(3) .
O3' Cd1 2.45(3) 7_655
O4 O4' 0.79(2) .
O4 Cd1 2.399(16) 7_655
O4' Cd1 2.388(18) 7_655
